data_1502285
loop_
_publ_author_name
'Kurhade, Suresh E.'
'Sanchawala, Abbas I.'
'Ravikumar, Velayutham'
'Bhuniya, Debnath'
'Reddy, D. Srinivasa'

_publ_contact_author
;

Dr.Srinivasa Reddy

Scientist

National Chemical Laboratory
Dr. Homi Bhaba Road
Pune 411008, India


;
_publ_section_title
;
 Total synthesis of isofregenedadiol.
;
_journal_issue 14
_journal_name_full 'Organic letters'
_journal_page_first 3690
_journal_page_last 3693
_journal_paper_doi 10.1021/ol201336x
_journal_volume 13
_journal_year 2011
_chemical_formula_moiety 'C20 H32 O2'
_chemical_formula_sum 'C20 H32 O2'
_chemical_formula_weight 304.46
_chemical_name_common Chinnar
_chemical_name_systematic
; 
 ? 
;
_space_group_IT_number 4
_symmetry_cell_setting monoclinic
_symmetry_space_group_name_Hall 'P 2yb'
_symmetry_space_group_name_H-M 'P 1 21 1'
_atom_sites_solution_hydrogens geom
_atom_sites_solution_primary direct
_atom_sites_solution_secondary difmap
_audit_creation_method SHELXL-97
_cell_angle_alpha 90.00
_cell_angle_beta 98.198(5)
_cell_angle_gamma 90.00
_cell_formula_units_Z 2
_cell_length_a 10.376(3)
_cell_length_b 7.525(2)
_cell_length_c 11.906(4)
_cell_measurement_reflns_used 5254
_cell_measurement_temperature 273(2)
_cell_measurement_theta_max 28.170
_cell_measurement_theta_min 1.77
_cell_volume 920.1(5)
_computing_cell_refinement 'Bruker SMART'
_computing_data_collection 'Bruker SMART'
_computing_data_reduction 'Bruker SAINT'
_computing_molecular_graphics 'Bruker SHELXTL'
_computing_publication_material 'Bruker SHELXTL'
_computing_structure_refinement 'Bruker SHELXTL'
_computing_structure_solution 'Bruker SHELXTL'
_diffrn_ambient_temperature 273(2)
_diffrn_measured_fraction_theta_full 0.998
_diffrn_measured_fraction_theta_max 0.998
_diffrn_radiation_monochromator graphite
_diffrn_radiation_source 'fine-focus sealed tube'
_diffrn_radiation_type MoK\a
_diffrn_radiation_wavelength 0.71073
_diffrn_reflns_av_R_equivalents 0.0223
_diffrn_reflns_av_sigmaI/netI 0.0332
_diffrn_reflns_limit_h_max 12
_diffrn_reflns_limit_h_min -12
_diffrn_reflns_limit_k_max 8
_diffrn_reflns_limit_k_min -8
_diffrn_reflns_limit_l_max 14
_diffrn_reflns_limit_l_min -13
_diffrn_reflns_number 7225
_diffrn_reflns_theta_full 25.00
_diffrn_reflns_theta_max 25.00
_diffrn_reflns_theta_min 1.73
_exptl_absorpt_coefficient_mu 0.068
_exptl_absorpt_correction_T_max 0.8787
_exptl_absorpt_correction_T_min 0.7076
_exptl_absorpt_correction_type multi-scan
_exptl_absorpt_process_details 'Blessing, Acta Cryst. (1995) A51 33-58'
_exptl_crystal_colour colorless
_exptl_crystal_density_diffrn 1.099
_exptl_crystal_density_method 'not measured'
_exptl_crystal_description block
_exptl_crystal_F_000 336
_exptl_crystal_size_max 0.20
_exptl_crystal_size_mid 0.18
_exptl_crystal_size_min 0.16
_refine_diff_density_max 0.180
_refine_diff_density_min -0.150
_refine_diff_density_rms 0.026
_refine_ls_abs_structure_details 'Flack H D (1983), Acta Cryst. A39, 876-881'
_refine_ls_abs_structure_Flack 0.01(2)
_refine_ls_extinction_method none
_refine_ls_goodness_of_fit_ref 1.031
_refine_ls_hydrogen_treatment constr
_refine_ls_matrix_type full
_refine_ls_number_parameters 218
_refine_ls_number_reflns 3215
_refine_ls_number_restraints 1
_refine_ls_restrained_S_all 1.031
_refine_ls_R_factor_all 0.0845
_refine_ls_R_factor_gt 0.0537
_refine_ls_shift/su_max 0.000
_refine_ls_shift/su_mean 0.000
_refine_ls_structure_factor_coef Fsqd
_refine_ls_weighting_details 'calc w=1/[\s^2^(Fo^2^)+(0.0627P)^2^+0.1583P] where P=(Fo^2^+2Fc^2^)/3'
_refine_ls_weighting_scheme calc
_refine_ls_wR_factor_gt 0.1286
_refine_ls_wR_factor_ref 0.1434
_reflns_number_gt 2168
_reflns_number_total 3215
_reflns_threshold_expression >2sigma(I)
_cod_data_source_file ol201336x_si_002.cif
_cod_data_source_block chinnar
_cod_depositor_comments
;
The following automatic conversions were performed:

'_symmetry_cell_setting' value 'Monoclinic' changed to 'monoclinic'
according to /home/saulius/struct/CIF-dictionaries/cif_core.dic
dictionary named 'cif_core.dic' version 2.4.1 from 2010-06-29.

Automatic conversion script
Id: cif_fix_values 1715 2011-07-08 13:25:40Z adriana 
;
_cod_original_sg_symbol_H-M P21
_cod_database_code 1502285

loop_
_symmetry_equiv_pos_as_xyz
'x, y, z'
'-x, y+1/2, -z'

loop_
_atom_site_label
_atom_site_type_symbol
_atom_site_fract_x
_atom_site_fract_y
_atom_site_fract_z
_atom_site_U_iso_or_equiv
_atom_site_adp_type
_atom_site_occupancy
_atom_site_symmetry_multiplicity
_atom_site_calc_flag
_atom_site_refinement_flags
_atom_site_disorder_assembly
_atom_site_disorder_group
O1 O 0.9765(2) 0.3937(3) 0.87038(16) 0.0772(6) Uani 1 1 d . . .
H1 H 0.9511 0.2990 0.8933 0.116 Uiso 1 1 calc R . .
C2 C 0.9051(3) 0.4103(4) 0.6642(2) 0.0652(8) Uani 1 1 d . . .
C3 C 0.7458(3) 0.6644(4) 0.5971(2) 0.0588(7) Uani 1 1 d . . .
O2 O 0.8850(2) 0.0806(3) -0.04973(16) 0.0792(6) Uani 1 1 d . . .
H2 H 0.9323 0.0353 0.0037 0.119 Uiso 1 1 calc R . .
C5 C 0.8798(3) 0.4630(4) 0.7826(2) 0.0638(8) Uani 1 1 d . . .
H5 H 0.7953 0.4136 0.7941 0.077 Uiso 1 1 calc R . .
C6 C 0.6644(3) 0.7493(4) 0.5096(3) 0.0660(8) Uani 1 1 d . . .
C7 C 0.8146(3) 0.5153(4) 0.5739(2) 0.0658(8) Uani 1 1 d . . .
C8 C 0.6559(3) 0.6918(5) 0.3978(3) 0.0810(10) Uani 1 1 d . B .
C9 C 0.7571(4) 0.7328(5) 0.7181(3) 0.0896(11) Uani 1 1 d . . .
H9A H 0.7626 0.8615 0.7170 0.107 Uiso 1 1 calc R . .
H9B H 0.6786 0.7013 0.7490 0.107 Uiso 1 1 calc R . .
C10 C 0.6293(4) 0.4355(7) 0.0007(3) 0.1058(13) Uani 1 1 d . . .
H10A H 0.5462 0.4087 0.0232 0.159 Uiso 1 1 calc R . .
H10B H 0.6307 0.3956 -0.0757 0.159 Uiso 1 1 calc R . .
H10C H 0.6437 0.5615 0.0048 0.159 Uiso 1 1 calc R . .
C11 C 0.8728(4) 0.6615(4) 0.7952(3) 0.0820(10) Uani 1 1 d . . .
H11A H 0.8653 0.6913 0.8733 0.098 Uiso 1 1 calc R . .
H11B H 0.9519 0.7154 0.7763 0.098 Uiso 1 1 calc R . .
C12 C 0.5663(4) 0.7862(7) 0.3030(3) 0.1106(15) Uani 1 1 d . . .
H12A H 0.5963 0.9057 0.2954 0.166 Uiso 1 1 calc R . .
H12B H 0.4792 0.7885 0.3214 0.166 Uiso 1 1 calc R . .
H12C H 0.5671 0.7237 0.2329 0.166 Uiso 1 1 calc R . .
C13 C 0.7533(3) 0.0580(5) -0.0347(3) 0.0867(10) Uani 1 1 d . . .
H13A H 0.7339 -0.0680 -0.0327 0.104 Uiso 1 1 calc R . .
H13B H 0.6978 0.1094 -0.0989 0.104 Uiso 1 1 calc R . .
C14 C 0.8027(4) 0.4606(7) 0.4634(3) 0.131(2) Uani 1 1 d . B .
H14 H 0.8493 0.3606 0.4468 0.157 Uiso 1 1 calc R . .
C15 C 0.8795(4) 0.2113(5) 0.6518(3) 0.0935(11) Uani 1 1 d . . .
H15A H 0.9293 0.1495 0.7139 0.140 Uiso 1 1 calc R . .
H15B H 0.9044 0.1705 0.5816 0.140 Uiso 1 1 calc R . .
H15C H 0.7885 0.1885 0.6520 0.140 Uiso 1 1 calc R . .
C16 C 0.7227(4) 0.1437(6) 0.0733(3) 0.1065(15) Uani 1 1 d . . .
H16A H 0.6345 0.1114 0.0834 0.128 Uiso 1 1 calc R . .
H16B H 0.7807 0.0942 0.1366 0.128 Uiso 1 1 calc R . .
C17 C 1.0471(3) 0.4523(7) 0.6494(3) 0.0990(12) Uani 1 1 d . . .
H17A H 1.0608 0.5785 0.6537 0.148 Uiso 1 1 calc R . .
H17B H 1.0639 0.4097 0.5769 0.148 Uiso 1 1 calc R . .
H17C H 1.1051 0.3950 0.7084 0.148 Uiso 1 1 calc R . .
C18 C 0.5825(4) 0.9046(6) 0.5358(4) 0.1143(14) Uani 1 1 d . . .
H18A H 0.6226 1.0131 0.5161 0.171 Uiso 1 1 calc R . .
H18B H 0.5754 0.9051 0.6153 0.171 Uiso 1 1 calc R . .
H18C H 0.4973 0.8947 0.4927 0.171 Uiso 1 1 calc R . .
C19 C 0.7341(4) 0.3433(6) 0.0783(3) 0.0992(13) Uani 1 1 d . . .
H19 H 0.8213 0.3845 0.0681 0.119 Uiso 1 1 calc R A 1
C20 C 0.7689(7) 0.5349(10) 0.2548(5) 0.079(2) Uani 0.50 1 d P B 1
H20A H 0.7369 0.6355 0.2080 0.095 Uiso 0.50 1 calc PR B 1
H20B H 0.8628 0.5277 0.2592 0.095 Uiso 0.50 1 calc PR B 1
C21 C 0.7258(5) 0.5445(9) 0.3747(3) 0.146(2) Uani 1 1 d . . .
C22A C 0.7725(4) 0.4563(6) 0.1844(4) 0.0657(16) Uani 0.50 1 d P B 2
H22A H 0.8605 0.4293 0.2195 0.079 Uiso 0.50 1 calc PR B 2
H22B H 0.7668 0.5820 0.1662 0.079 Uiso 0.50 1 calc PR B 2
C20A C 0.6739(4) 0.4050(6) 0.2623(4) 0.072(2) Uani 0.50 1 d PR B 2
H22X H 0.5871 0.3901 0.2237 0.087 Uiso 0.50 1 d PR B 2
H22Y H 0.6898 0.2667 0.2762 0.087 Uiso 0.50 1 d PR B 2
C22B C 0.7048(4) 0.3674(6) 0.2126(4) 0.070(2) Uani 0.50 1 d PR B 1
H22C H 0.6119 0.3725 0.2152 0.085 Uiso 0.50 1 d PR B 1
H22D H 0.7411 0.2681 0.2584 0.085 Uiso 0.50 1 d PR B 1

loop_
_atom_site_aniso_label
_atom_site_aniso_U_11
_atom_site_aniso_U_22
_atom_site_aniso_U_33
_atom_site_aniso_U_23
_atom_site_aniso_U_13
_atom_site_aniso_U_12
O1 0.1030(15) 0.0722(14) 0.0504(11) 0.0030(10) -0.0098(11) -0.0102(12)
C2 0.081(2) 0.0663(19) 0.0464(16) -0.0042(14) 0.0041(13) 0.0087(16)
C3 0.0662(16) 0.0498(16) 0.0592(17) 0.0002(13) 0.0048(14) -0.0109(14)
O2 0.0979(16) 0.0742(15) 0.0610(12) 0.0081(11) -0.0038(11) 0.0100(12)
C5 0.0817(18) 0.0599(19) 0.0474(16) -0.0001(14) 0.0006(14) -0.0049(15)
C6 0.0639(17) 0.0533(18) 0.078(2) 0.0064(15) 0.0015(15) -0.0112(15)
C7 0.0782(18) 0.075(2) 0.0439(16) -0.0017(14) 0.0067(13) 0.0071(16)
C8 0.081(2) 0.101(3) 0.0582(19) 0.0159(19) 0.0008(16) 0.001(2)
C9 0.119(3) 0.068(2) 0.077(2) -0.0166(18) -0.0031(19) 0.018(2)
C10 0.106(3) 0.149(4) 0.059(2) -0.008(2) 0.0001(18) 0.034(3)
C11 0.110(3) 0.069(2) 0.0607(19) -0.0120(16) -0.0076(18) -0.0052(19)
C12 0.099(3) 0.142(4) 0.086(3) 0.038(3) -0.006(2) 0.014(3)
C13 0.097(3) 0.088(3) 0.071(2) -0.011(2) -0.0009(18) 0.001(2)
C14 0.163(4) 0.174(5) 0.052(2) -0.014(2) -0.001(2) 0.100(4)
C15 0.132(3) 0.068(2) 0.072(2) -0.0188(17) -0.0145(19) 0.020(2)
C16 0.110(3) 0.150(5) 0.055(2) 0.001(2) -0.001(2) 0.025(3)
C17 0.088(2) 0.138(4) 0.072(2) 0.016(2) 0.0156(17) 0.021(2)
C18 0.126(3) 0.079(3) 0.124(3) -0.016(3) -0.029(2) 0.023(2)
C19 0.099(3) 0.112(3) 0.078(2) -0.040(2) -0.018(2) 0.024(2)
C20 0.103(5) 0.090(5) 0.042(3) -0.006(3) 0.006(3) -0.036(4)
C21 0.187(4) 0.202(5) 0.045(2) -0.002(3) 0.003(2) 0.109(5)
C22A 0.062(4) 0.080(5) 0.056(4) 0.001(4) 0.011(3) -0.010(3)
C20A 0.063(4) 0.102(6) 0.050(4) 0.000(4) 0.004(3) -0.018(4)
C22B 0.072(5) 0.088(5) 0.052(4) 0.001(4) 0.013(3) -0.014(4)

loop_
_atom_type_symbol
_atom_type_description
_atom_type_scat_dispersion_real
_atom_type_scat_dispersion_imag
_atom_type_scat_source
C C 0.0033 0.0016 'International Tables Vol C Tables 4.2.6.8 and 6.1.1.4'
H H 0.0000 0.0000 'International Tables Vol C Tables 4.2.6.8 and 6.1.1.4'
O O 0.0106 0.0060 'International Tables Vol C Tables 4.2.6.8 and 6.1.1.4'

loop_
_geom_angle_atom_site_label_1
_geom_angle_atom_site_label_2
_geom_angle_atom_site_label_3
_geom_angle
C5 C2 C15 107.2(3)
C5 C2 C17 110.2(2)
C15 C2 C17 110.3(3)
C5 C2 C7 110.1(2)
C15 C2 C7 110.8(2)
C17 C2 C7 108.2(3)
C7 C3 C6 119.8(3)
C7 C3 C9 119.6(3)
C6 C3 C9 120.6(3)
O1 C5 C11 109.1(2)
O1 C5 C2 112.5(2)
C11 C5 C2 111.6(3)
C8 C6 C3 121.3(3)
C8 C6 C18 118.7(3)
C3 C6 C18 120.0(3)
C14 C7 C3 117.4(3)
C14 C7 C2 118.7(3)
C3 C7 C2 124.0(2)
C21 C8 C6 118.7(3)
C21 C8 C12 120.6(4)
C6 C8 C12 120.6(4)
C11 C9 C3 113.9(3)
C9 C11 C5 109.8(3)
O2 C13 C16 112.4(3)
C7 C14 C21 124.1(4)
C19 C16 C13 115.7(4)
C10 C19 C16 113.1(4)
C10 C19 C22A 109.5(3)
C16 C19 C22A 126.7(4)
C10 C19 C22B 108.9(3)
C16 C19 C22B 97.0(4)
C22A C19 C22B 38.19(13)
C22B C20 C21 100.2(5)
C8 C21 C14 118.7(3)
C8 C21 C20 116.8(5)
C14 C21 C20 118.0(5)
C8 C21 C20A 122.1(4)
C14 C21 C20A 113.4(4)
C20 C21 C20A 50.1(3)
C20A C22A C19 104.1(3)
C22A C20A C21 98.9(3)
C20 C22B C19 106.4(4)

loop_
_geom_bond_atom_site_label_1
_geom_bond_atom_site_label_2
_geom_bond_distance
O1 C5 1.439(3)
C2 C5 1.523(4)
C2 C15 1.524(5)
C2 C17 1.541(4)
C2 C7 1.542(4)
C3 C7 1.379(4)
C3 C6 1.399(4)
C3 C9 1.519(4)
O2 C13 1.414(4)
C5 C11 1.504(4)
C6 C8 1.390(5)
C6 C18 1.503(5)
C7 C14 1.367(4)
C8 C21 1.373(6)
C8 C12 1.531(5)
C9 C11 1.503(5)
C10 C19 1.494(5)
C13 C16 1.512(5)
C14 C21 1.382(5)
C16 C19 1.507(6)
C19 C22A 1.528(5)
C19 C22B 1.678(6)
C20 C22B 1.479(8)
C20 C21 1.558(8)
C21 C20A 1.726(7)
C22A C20A 1.5250
